data_1574264
loop_
_publ_author_name
'Kern, Ralf H.'
'Hiller, Noemi'
'Eichele, Klaus'
'Schubert, Hartmut'
'T\"onshoff, Christina'
'Bettinger, Holger F.'
'Wesemann, Lars'

_publ_section_title
;
 Boradigermaallyl: inhibition of CH bond activation by borane CO adduct
 formation followed by CO insertion
;
_journal_issue 18
_journal_name_full 'Chemical Science'
_journal_page_first 7759
_journal_page_last 7765
_journal_paper_doi 10.1039/D5SC00881F
_journal_volume 16
_journal_year 2025
_chemical_formula_sum 'C95 H116 B Cl Ge2 O'
_chemical_formula_weight 1465.37
_space_group_crystal_system triclinic
_space_group_IT_number 2
_space_group_name_Hall '-P 1'
_space_group_name_H-M_alt 'P -1'
_atom_sites_solution_hydrogens mixed
_audit_creation_method SHELXL-2019/3
_audit_update_record
;
2025-01-20 deposited with the CCDC.	2025-03-27 downloaded from the CCDC.
;
_cell_angle_alpha 81.8234(16)
_cell_angle_beta 87.2510(15)
_cell_angle_gamma 84.0915(14)
_cell_formula_units_Z 2
_cell_length_a 13.5962(4)
_cell_length_b 16.6710(5)
_cell_length_c 20.1773(6)
_cell_measurement_reflns_used 9996
_cell_measurement_temperature 100(2)
_cell_measurement_theta_max 28.61
_cell_measurement_theta_min 2.59
_cell_volume 4500.3(2)
_computing_cell_refinement 'Bruker SAINT'
_computing_data_collection 'Bruker APEX2'
_computing_data_reduction 'Bruker SAINT'
_computing_publication_material Platon,Wingx,Shelxle
_computing_structure_refinement 'SHELXL-2019/2 (Sheldrick, 2019)'
_computing_structure_solution 'SHELXT 2014/4 (Sheldrick, 2014)'
_diffrn_ambient_temperature 100(2)
_diffrn_measured_fraction_theta_full 0.996
_diffrn_measured_fraction_theta_max 0.995
_diffrn_measurement_device_type 'Bruker APEX-II CCD'
_diffrn_measurement_method '\f and \w scans'
_diffrn_radiation_type MoK\a
_diffrn_radiation_wavelength 0.71073
_diffrn_reflns_av_R_equivalents 0.0537
_diffrn_reflns_av_unetI/netI 0.0436
_diffrn_reflns_Laue_measured_fraction_full 0.996
_diffrn_reflns_Laue_measured_fraction_max 0.995
_diffrn_reflns_limit_h_max 18
_diffrn_reflns_limit_h_min -18
_diffrn_reflns_limit_k_max 22
_diffrn_reflns_limit_k_min -22
_diffrn_reflns_limit_l_max 26
_diffrn_reflns_limit_l_min -27
_diffrn_reflns_number 127644
_diffrn_reflns_point_group_measured_fraction_full 0.996
_diffrn_reflns_point_group_measured_fraction_max 0.995
_diffrn_reflns_theta_full 25.242
_diffrn_reflns_theta_max 28.796
_diffrn_reflns_theta_min 2.530
_exptl_absorpt_coefficient_mu 0.740
_exptl_absorpt_correction_T_max 0.7458
_exptl_absorpt_correction_T_min 0.6851
_exptl_absorpt_correction_type multi-scan
_exptl_absorpt_process_details 'SADABS V2012/1 (Bruker AXS Inc.)'
_exptl_crystal_colour colorless
_exptl_crystal_density_diffrn 1.081
_exptl_crystal_description prism
_exptl_crystal_F_000 1560
_exptl_crystal_size_max 0.31
_exptl_crystal_size_mid 0.28
_exptl_crystal_size_min 0.26
_refine_diff_density_max 0.467
_refine_diff_density_min -0.389
_refine_diff_density_rms 0.076
_refine_ls_extinction_method none
_refine_ls_goodness_of_fit_ref 1.038
_refine_ls_hydrogen_treatment mixed
_refine_ls_matrix_type full
_refine_ls_number_parameters 930
_refine_ls_number_reflns 23374
_refine_ls_number_restraints 0
_refine_ls_restrained_S_all 1.038
_refine_ls_R_factor_all 0.0536
_refine_ls_R_factor_gt 0.0377
_refine_ls_shift/su_max 0.003
_refine_ls_shift/su_mean 0.000
_refine_ls_structure_factor_coef Fsqd
_refine_ls_weighting_details 'w=1/[\s^2^(Fo^2^)+(0.0610P)^2^+2.1347P] where P=(Fo^2^+2Fc^2^)/3'
_refine_ls_weighting_scheme calc
_refine_ls_wR_factor_gt 0.1042
_refine_ls_wR_factor_ref 0.1114
_reflns_Friedel_coverage 0.000
_reflns_number_gt 18586
_reflns_number_total 23374
_reflns_threshold_expression 'I > 2\s(I)'
_cod_data_source_file d5sc00881f2.cif
_cod_data_source_block rk337_0m_a_sq
_cod_depositor_comments 'Adding full bibliography for 1574261--1574268.cif.'
_cod_database_code 1574264
_shelx_shelxl_version_number 2019/3
_shelx_space_group_comment
;
The symmetry employed for this shelxl refinement is uniquely defined
by the following loop, which should always be used as a source of
symmetry information in preference to the above space-group names.
They are only intended as comments.
;

loop_
_space_group_symop_operation_xyz
'x, y, z'
'-x, -y, -z'

loop_
_atom_site_label
_atom_site_type_symbol
_atom_site_fract_x
_atom_site_fract_y
_atom_site_fract_z
_atom_site_U_iso_or_equiv
_atom_site_adp_type
_atom_site_occupancy
_atom_site_site_symmetry_order
_atom_site_calc_flag
_atom_site_refinement_flags_posn
_atom_site_refinement_flags_adp
_atom_site_refinement_flags_occupancy
_atom_site_disorder_assembly
_atom_site_disorder_group
Ge1 Ge 0.22077(2) 0.26869(2) 0.80720(2) 0.00873(5) Uani 1 1 d . . . . .
Cl1 Cl 0.42274(3) 0.24676(3) 0.88505(2) 0.01530(9) Uani 1 1 d . . . . .
O1 O 0.28955(9) 0.21983(8) 0.67408(6) 0.0127(3) Uani 1 1 d . . . . .
C3 C 0.16863(13) 0.52938(11) 0.91147(9) 0.0133(3) Uani 1 1 d . . . . .
H3 H 0.208616 0.546063 0.943361 0.016 Uiso 1 1 calc R U . . .
C4 C 0.08226(12) 0.42481(10) 0.87405(9) 0.0104(3) Uani 1 1 d . . . . .
C5 C 0.16431(13) 0.39600(11) 0.98793(9) 0.0126(3) Uani 1 1 d . . . . .
H5 H 0.140271 0.341725 0.985888 0.015 Uiso 1 1 calc R U . . .
C6 C 0.77454(13) 0.22304(12) 0.78785(9) 0.0143(4) Uani 1 1 d . . . . .
H6 H 0.834988 0.203309 0.808925 0.017 Uiso 1 1 calc R U . . .
C7 C 0.14028(13) 0.24599(11) 0.73342(9) 0.0113(3) Uani 1 1 d . . . . .
C8 C 0.14055(13) 0.58421(11) 0.85550(9) 0.0128(3) Uani 1 1 d . . . . .
C9 C 0.13959(12) 0.45014(11) 0.92216(9) 0.0108(3) Uani 1 1 d . . . . .
C10 C 0.04986(13) 0.48042(11) 0.81840(9) 0.0122(3) Uani 1 1 d . . . . .
C11 C 0.58738(14) 0.40911(12) 0.88090(10) 0.0156(4) Uani 1 1 d . . . . .
H11 H 0.583446 0.351573 0.873274 0.019 Uiso 1 1 calc R U . . .
C12 C 0.08047(13) 0.55864(11) 0.80998(9) 0.0135(3) Uani 1 1 d . . . . .
H12 H 0.059698 0.595810 0.771941 0.016 Uiso 1 1 calc R U . . .
C13 C 0.27553(14) 0.38236(12) 0.99915(10) 0.0165(4) Uani 1 1 d . . . . .
H13A H 0.308640 0.354929 0.963141 0.025 Uiso 1 1 calc R U . . .
H13B H 0.287531 0.348430 1.042342 0.025 Uiso 1 1 calc R U . . .
H13C H 0.301724 0.434966 0.999167 0.025 Uiso 1 1 calc R U . . .
C14 C 0.51787(13) 0.08613(11) 0.73601(9) 0.0113(3) Uani 1 1 d . . . . .
C15 C -0.04385(13) 0.33365(11) 0.91806(9) 0.0137(4) Uani 1 1 d . . . . .
H15 H -0.085813 0.381689 0.923331 0.016 Uiso 1 1 calc R U . . .
C16 C 0.16717(14) 0.67151(11) 0.84375(10) 0.0163(4) Uani 1 1 d . . . . .
H16 H 0.181196 0.685933 0.794633 0.020 Uiso 1 1 calc R U . . .
C17 C 0.24175(13) -0.04480(11) 0.95531(9) 0.0130(3) Uani 1 1 d . . . . .
C18 C 0.60074(13) 0.45973(12) 0.81291(9) 0.0143(4) Uani 1 1 d . . . . .
C19 C 0.11333(12) 0.26959(11) 0.87792(9) 0.0101(3) Uani 1 1 d . . . . .
C20 C -0.07681(13) 0.25833(12) 0.94072(10) 0.0155(4) Uani 1 1 d . . . . .
H20 H -0.142729 0.254188 0.957740 0.019 Uiso 1 1 calc R U . . .
C21 C 0.13012(13) 0.04888(11) 0.88273(9) 0.0135(3) Uani 1 1 d . . . . .
C22 C 0.42100(13) 0.28607(11) 0.62058(9) 0.0112(3) Uani 1 1 d . . . . .
C23 C 0.26056(13) 0.02059(11) 0.98790(9) 0.0134(3) Uani 1 1 d . . . . .
H23 H 0.305437 0.011107 1.023481 0.016 Uiso 1 1 calc R U . . .
C24 C 0.62119(13) 0.42404(11) 0.75441(9) 0.0125(3) Uani 1 1 d . . . . .
C25 C 0.47013(14) 0.31606(12) 0.56152(10) 0.0158(4) Uani 1 1 d . . . . .
H25 H 0.529264 0.341325 0.563403 0.019 Uiso 1 1 calc R U . . .
C26 C 0.54312(14) 0.00892(11) 0.84997(10) 0.0167(4) Uani 1 1 d . . . . .
H26A H 0.511700 -0.037157 0.838046 0.025 Uiso 1 1 calc R U . . .
H26B H 0.532728 0.011309 0.898081 0.025 Uiso 1 1 calc R U . . .
H26C H 0.614222 0.001912 0.839062 0.025 Uiso 1 1 calc R U . . .
C27 C 0.62994(12) 0.19802(11) 0.73071(9) 0.0106(3) Uani 1 1 d . . . . .
C28 C 0.64677(13) 0.33344(11) 0.75855(9) 0.0114(3) Uani 1 1 d . . . . .
C29 C 0.33591(13) 0.24866(11) 0.61412(9) 0.0116(3) Uani 1 1 d . . . . .
C30 C 0.03619(14) 0.22702(12) 0.61936(10) 0.0168(4) Uani 1 1 d . . . . .
H30 H 0.000402 0.222041 0.581091 0.020 Uiso 1 1 calc R U . . .
C31 C 0.36440(12) 0.47733(11) 0.70725(9) 0.0118(3) Uani 1 1 d . . . . .
C32 C 0.49818(14) 0.01668(11) 0.64003(10) 0.0152(4) Uani 1 1 d . . . . .
C33 C 0.03635(13) 0.25220(11) 0.73434(10) 0.0133(3) Uani 1 1 d . . . . .
H33 H 0.000106 0.262845 0.774102 0.016 Uiso 1 1 calc R U . . .
C34 C 0.37506(15) 0.49976(12) 0.63796(10) 0.0177(4) Uani 1 1 d . . . . .
H34 H 0.380977 0.459067 0.609092 0.021 Uiso 1 1 calc R U . . .
C35 C 0.29601(13) 0.24013(11) 0.55372(9) 0.0138(4) Uani 1 1 d . . . . .
C36 C 0.05019(13) 0.34023(11) 0.88753(9) 0.0109(3) Uani 1 1 d . . . . .
C37 C 0.60671(14) 0.59436(12) 0.74853(11) 0.0182(4) Uani 1 1 d . . . . .
C38 C 0.36964(15) 0.64144(12) 0.65195(10) 0.0188(4) Uani 1 1 d . . . . .
H38 H 0.371437 0.696867 0.633140 0.023 Uiso 1 1 calc R U . . .
C39 C 0.73918(13) 0.30407(11) 0.78495(9) 0.0137(4) Uani 1 1 d . . . . .
H39 H 0.778275 0.340687 0.801173 0.016 Uiso 1 1 calc R U . . .
C40 C 0.21548(13) 0.09916(11) 0.96975(9) 0.0118(3) Uani 1 1 d . . . . .
C41 C 0.59453(14) 0.54488(12) 0.80873(10) 0.0175(4) Uani 1 1 d . . . . .
H41 H 0.581562 0.569172 0.848484 0.021 Uiso 1 1 calc R U . . .
C42 C 0.18667(13) 0.22815(11) 0.67385(9) 0.0124(3) Uani 1 1 d . . . . .
C43 C 0.26845(13) 0.37554(11) 0.77218(9) 0.0110(3) Uani 1 1 d . . . . .
H43 H 0.226509 0.421958 0.781762 0.013 Uiso 1 1 calc R U . . .
C44 C 0.35955(15) 0.62022(12) 0.72066(10) 0.0187(4) Uani 1 1 d . . . . .
H44 H 0.354424 0.661285 0.749163 0.022 Uiso 1 1 calc R U . . .
C45 C 0.43273(14) 0.30914(12) 0.49948(9) 0.0163(4) Uani 1 1 d . . . . .
H45 H 0.466697 0.329833 0.459451 0.020 Uiso 1 1 calc R U . . .
C46 C 0.72095(13) 0.17062(11) 0.75969(9) 0.0134(3) Uani 1 1 d . . . . .
H46 H 0.746465 0.115325 0.760113 0.016 Uiso 1 1 calc R U . . .
C47 C 0.58897(12) 0.27926(11) 0.73343(9) 0.0105(3) Uani 1 1 d . . . . .
C48 C 0.28912(14) -0.13089(11) 0.97557(10) 0.0155(4) Uani 1 1 d . . . . .
H48 H 0.242435 -0.168909 0.963883 0.019 Uiso 1 1 calc R U . . .
C49 C 0.37705(16) 0.58115(12) 0.61105(10) 0.0211(4) Uani 1 1 d . . . . .
H49 H 0.383598 0.595501 0.563882 0.025 Uiso 1 1 calc R U . . .
C50 C 0.35690(14) 0.53877(11) 0.74818(10) 0.0155(4) Uani 1 1 d . . . . .
H50 H 0.349907 0.524901 0.795379 0.019 Uiso 1 1 calc R U . . .
C51 C 0.47660(13) 0.02714(11) 0.70586(10) 0.0142(4) Uani 1 1 d . . . . .
H51 H 0.432456 -0.006586 0.731591 0.017 Uiso 1 1 calc R U . . .
C52 C -0.01916(13) 0.45901(11) 0.76780(10) 0.0150(4) Uani 1 1 d . . . . .
H52 H -0.030556 0.400386 0.780282 0.018 Uiso 1 1 calc R U . . .
C53 C 0.13974(13) 0.21813(12) 0.61607(9) 0.0151(4) Uani 1 1 d . . . . .
C54 C 0.56281(14) 0.06752(12) 0.60312(10) 0.0160(4) Uani 1 1 d . . . . .
H54 H 0.577892 0.061262 0.557565 0.019 Uiso 1 1 calc R U . . .
C55 C 0.23595(14) 0.16692(11) 1.00960(9) 0.0141(4) Uani 1 1 d . . . . .
H55 H 0.231361 0.219283 0.978331 0.017 Uiso 1 1 calc R U . . .
C56 C 0.17799(14) -0.02851(11) 0.90227(10) 0.0150(4) Uani 1 1 d . . . . .
H56 H 0.166504 -0.071628 0.878382 0.018 Uiso 1 1 calc R U . . .
C57 C 0.14804(13) 0.11358(11) 0.91700(9) 0.0114(3) Uani 1 1 d . . . . .
C58 C 0.05799(14) 0.05985(12) 0.82602(10) 0.0175(4) Uani 1 1 d . . . . .
H58 H 0.033913 0.118969 0.816984 0.021 Uiso 1 1 calc R U . . .
C59 C 0.58108(12) 0.13739(11) 0.69797(9) 0.0112(3) Uani 1 1 d . . . . .
C60 C 0.67556(15) 0.40971(14) 0.92537(11) 0.0237(4) Uani 1 1 d . . . . .
H60A H 0.735560 0.385246 0.904292 0.035 Uiso 1 1 calc R U . . .
H60B H 0.663111 0.378323 0.969311 0.035 Uiso 1 1 calc R U . . .
H60C H 0.684357 0.465957 0.930934 0.035 Uiso 1 1 calc R U . . .
C61 C -0.01445(13) 0.24300(12) 0.67794(10) 0.0163(4) Uani 1 1 d . . . . .
H61 H -0.084729 0.247764 0.679716 0.020 Uiso 1 1 calc R U . . .
C62 C 0.11030(15) 0.43116(12) 1.04715(10) 0.0194(4) Uani 1 1 d . . . . .
H62A H 0.133170 0.484188 1.050724 0.029 Uiso 1 1 calc R U . . .
H62B H 0.124174 0.393974 1.088517 0.029 Uiso 1 1 calc R U . . .
H62C H 0.038919 0.437848 1.040173 0.029 Uiso 1 1 calc R U . . .
C63 C 0.49733(13) 0.08814(11) 0.81049(9) 0.0115(3) Uani 1 1 d . . . . .
H63 H 0.531609 0.133684 0.823249 0.014 Uiso 1 1 calc R U . . .
C64 C 0.10743(18) 0.03489(13) 0.76144(11) 0.0256(5) Uani 1 1 d . . . . .
H64A H 0.061558 0.049891 0.724707 0.038 Uiso 1 1 calc R U . . .
H64B H 0.125090 -0.024124 0.767426 0.038 Uiso 1 1 calc R U . . .
H64C H 0.167331 0.062885 0.750784 0.038 Uiso 1 1 calc R U . . .
C65 C 0.35226(13) 0.39110(11) 0.73665(9) 0.0108(3) Uani 1 1 d . . . . .
C66 C 0.45873(16) -0.05056(12) 0.60784(11) 0.0205(4) Uani 1 1 d . . . . .
H66 H 0.430348 -0.024958 0.564153 0.025 Uiso 1 1 calc R U . . .
C67 C 0.02522(16) 0.46945(13) 0.69631(10) 0.0225(4) Uani 1 1 d . . . . .
H67A H -0.018644 0.449732 0.666360 0.034 Uiso 1 1 calc R U . . .
H67B H 0.090216 0.438114 0.695309 0.034 Uiso 1 1 calc R U . . .
H67C H 0.032512 0.527174 0.681489 0.034 Uiso 1 1 calc R U . . .
C68 C 0.08325(13) 0.19331(11) 0.90795(9) 0.0112(3) Uani 1 1 d . . . . .
C69 C 0.25884(16) 0.68488(13) 0.88021(11) 0.0228(4) Uani 1 1 d . . . . .
H69A H 0.313025 0.643970 0.871159 0.034 Uiso 1 1 calc R U . . .
H69B H 0.243705 0.679834 0.928511 0.034 Uiso 1 1 calc R U . . .
H69C H 0.278565 0.739424 0.864321 0.034 Uiso 1 1 calc R U . . .
C70 C 0.49132(15) 0.43681(14) 0.91755(11) 0.0234(4) Uani 1 1 d . . . . .
H70A H 0.435073 0.435115 0.889342 0.035 Uiso 1 1 calc R U . . .
H70B H 0.493959 0.492574 0.927049 0.035 Uiso 1 1 calc R U . . .
H70C H 0.483459 0.400465 0.959721 0.035 Uiso 1 1 calc R U . . .
C71 C 0.60591(13) 0.12696(11) 0.63058(9) 0.0137(4) Uani 1 1 d . . . . .
C72 C 0.34637(14) 0.27229(12) 0.49572(9) 0.0156(4) Uani 1 1 d . . . . .
H72 H 0.321341 0.268963 0.453135 0.019 Uiso 1 1 calc R U . . .
C73 C 0.62500(14) 0.55769(12) 0.69093(10) 0.0175(4) Uani 1 1 d . . . . .
H73 H 0.631302 0.591371 0.649119 0.021 Uiso 1 1 calc R U . . .
C74 C 0.33889(15) 0.15465(12) 1.03913(11) 0.0194(4) Uani 1 1 d . . . . .
H74A H 0.388179 0.139248 1.004983 0.029 Uiso 1 1 calc R U . . .
H74B H 0.340257 0.111406 1.077545 0.029 Uiso 1 1 calc R U . . .
H74C H 0.354155 0.205430 1.053782 0.029 Uiso 1 1 calc R U . . .
C75 C 0.20365(14) 0.19479(13) 0.55615(10) 0.0195(4) Uani 1 1 d . . . . .
C76 C 0.77961(16) 0.41672(15) 0.62575(11) 0.0259(5) Uani 1 1 d . . . . .
H76A H 0.798568 0.387464 0.587552 0.039 Uiso 1 1 calc R U . . .
H76B H 0.801145 0.382821 0.667226 0.039 Uiso 1 1 calc R U . . .
H76C H 0.811154 0.467637 0.620290 0.039 Uiso 1 1 calc R U . . .
C77 C 0.63446(13) 0.47375(11) 0.69200(9) 0.0138(4) Uani 1 1 d . . . . .
C78 C 0.66664(14) 0.43592(12) 0.62918(10) 0.0171(4) Uani 1 1 d . . . . .
H78 H 0.636404 0.383264 0.632169 0.021 Uiso 1 1 calc R U . . .
C79 C -0.01156(13) 0.18908(11) 0.93804(10) 0.0145(4) Uani 1 1 d . . . . .
H79 H -0.031583 0.137585 0.957028 0.017 Uiso 1 1 calc R U . . .
C80 C 0.63489(16) 0.48811(14) 0.56358(10) 0.0243(4) Uani 1 1 d . . . . .
H80A H 0.653193 0.457624 0.526013 0.036 Uiso 1 1 calc R U . . .
H80B H 0.668090 0.538242 0.557467 0.036 Uiso 1 1 calc R U . . .
H80C H 0.563061 0.501874 0.565293 0.036 Uiso 1 1 calc R U . . .
C81 C 0.15768(16) 0.17559(13) 1.06638(11) 0.0234(4) Uani 1 1 d . . . . .
H81A H 0.091725 0.185980 1.047553 0.035 Uiso 1 1 calc R U . . .
H81B H 0.170293 0.221111 1.089603 0.035 Uiso 1 1 calc R U . . .
H81C H 0.161136 0.125223 1.098172 0.035 Uiso 1 1 calc R U . . .
C82 C 0.38579(16) -0.14677(13) 0.93531(13) 0.0277(5) Uani 1 1 d . . . . .
H82A H 0.373161 -0.135107 0.887317 0.042 Uiso 1 1 calc R U . . .
H82B H 0.411902 -0.203890 0.946413 0.042 Uiso 1 1 calc R U . . .
H82C H 0.434160 -0.111479 0.946424 0.042 Uiso 1 1 calc R U . . .
C83 C 0.38564(13) 0.10603(11) 0.82707(9) 0.0119(3) Uani 1 1 d . . . . .
H83A H 0.369539 0.076329 0.871688 0.014 Uiso 1 1 calc R U . . .
H83B H 0.347082 0.085639 0.793681 0.014 Uiso 1 1 calc R U . . .
C84 C 0.60347(16) 0.68708(12) 0.74281(12) 0.0252(5) Uani 1 1 d . . . . .
H84 H 0.563212 0.710533 0.703213 0.030 Uiso 1 1 calc R U . . .
C85 C 0.66742(17) 0.18760(15) 0.51397(11) 0.0269(5) Uani 1 1 d . . . . .
H85A H 0.709661 0.228424 0.491959 0.040 Uiso 1 1 calc R U . . .
H85B H 0.597937 0.206515 0.505420 0.040 Uiso 1 1 calc R U . . .
H85C H 0.684675 0.136064 0.496174 0.040 Uiso 1 1 calc R U . . .
C86 C -0.12002(15) 0.50985(14) 0.77195(12) 0.0239(4) Uani 1 1 d . . . . .
H86A H -0.110993 0.567771 0.760160 0.036 Uiso 1 1 calc R U . . .
H86B H -0.148251 0.500200 0.817662 0.036 Uiso 1 1 calc R U . . .
H86C H -0.164948 0.493894 0.740671 0.036 Uiso 1 1 calc R U . . .
C87 C 0.30576(18) -0.15138(13) 1.05048(11) 0.0269(5) Uani 1 1 d . . . . .
H87A H 0.323683 -0.210054 1.061661 0.040 Uiso 1 1 calc R U . . .
H87B H 0.244934 -0.135594 1.075470 0.040 Uiso 1 1 calc R U . . .
H87C H 0.359368 -0.121682 1.062486 0.040 Uiso 1 1 calc R U . . .
C88 C 0.23620(17) 0.10216(14) 0.57009(13) 0.0294(5) Uani 1 1 d . . . . .
H88A H 0.177511 0.071994 0.576173 0.044 Uiso 1 1 calc R U . . .
H88B H 0.274637 0.090511 0.610801 0.044 Uiso 1 1 calc R U . . .
H88C H 0.277003 0.085483 0.532116 0.044 Uiso 1 1 calc R U . . .
C89 C 0.37674(18) -0.09289(14) 0.64935(12) 0.0287(5) Uani 1 1 d . . . . .
H89A H 0.350399 -0.130968 0.623573 0.043 Uiso 1 1 calc R U . . .
H89B H 0.323538 -0.052008 0.660116 0.043 Uiso 1 1 calc R U . . .
H89C H 0.403824 -0.122772 0.690925 0.043 Uiso 1 1 calc R U . . .
C90 C -0.03225(16) 0.01225(14) 0.84588(13) 0.0277(5) Uani 1 1 d . . . . .
H90A H -0.079409 0.023234 0.809693 0.042 Uiso 1 1 calc R U . . .
H90B H -0.064057 0.029315 0.886898 0.042 Uiso 1 1 calc R U . . .
H90C H -0.010866 -0.046171 0.853707 0.042 Uiso 1 1 calc R U . . .
C91 C 0.07872(18) 0.72925(13) 0.86341(13) 0.0297(5) Uani 1 1 d . . . . .
H91A H 0.094421 0.785734 0.851949 0.045 Uiso 1 1 calc R U . . .
H91B H 0.064585 0.717797 0.911724 0.045 Uiso 1 1 calc R U . . .
H91C H 0.020650 0.721101 0.839105 0.045 Uiso 1 1 calc R U . . .
C92 C 0.5552(2) 0.72297(15) 0.80364(14) 0.0371(6) Uani 1 1 d . . . . .
H92A H 0.546974 0.782497 0.793587 0.056 Uiso 1 1 calc R U . . .
H92B H 0.597471 0.706814 0.842243 0.056 Uiso 1 1 calc R U . . .
H92C H 0.490393 0.702580 0.814013 0.056 Uiso 1 1 calc R U . . .
C93 C 0.68303(16) 0.17476(14) 0.58969(10) 0.0247(5) Uani 1 1 d . . . . .
H93 H 0.680230 0.229483 0.604953 0.030 Uiso 1 1 calc R U . . .
C94 C 0.54367(19) -0.11342(15) 0.59251(14) 0.0355(6) Uani 1 1 d . . . . .
H94A H 0.518412 -0.154375 0.569208 0.053 Uiso 1 1 calc R U . . .
H94B H 0.572879 -0.139975 0.634487 0.053 Uiso 1 1 calc R U . . .
H94C H 0.594193 -0.086202 0.564011 0.053 Uiso 1 1 calc R U . . .
C95 C 0.14861(17) 0.21373(19) 0.49026(11) 0.0353(6) Uani 1 1 d . . . . .
H95A H 0.129361 0.272411 0.480935 0.053 Uiso 1 1 calc R U . . .
H95B H 0.089286 0.184380 0.494140 0.053 Uiso 1 1 calc R U . . .
H95C H 0.192012 0.196515 0.453641 0.053 Uiso 1 1 calc R U . . .
B1 B 0.35427(15) 0.19942(13) 0.82707(10) 0.0121(4) Uani 1 1 d . . . . .
Ge2 Ge 0.44811(2) 0.30206(2) 0.71198(2) 0.00881(5) Uani 1 1 d . . . . .
C97 C 0.7081(2) 0.71387(15) 0.72858(17) 0.0424(7) Uani 1 1 d . . . . .
H97A H 0.736917 0.692773 0.688289 0.064 Uiso 1 1 calc R U . . .
H97B H 0.749514 0.692453 0.766781 0.064 Uiso 1 1 calc R U . . .
H97C H 0.704646 0.773468 0.721591 0.064 Uiso 1 1 calc R U . . .
C98 C 0.78753(17) 0.1318(2) 0.60151(13) 0.0473(8) Uani 1 1 d . . . . .
H98A H 0.791360 0.077305 0.588041 0.071 Uiso 1 1 calc R U . . .
H98B H 0.801815 0.127108 0.649130 0.071 Uiso 1 1 calc R U . . .
H98C H 0.836041 0.163521 0.574898 0.071 Uiso 1 1 calc R U . . .
H500 H 0.4040(17) 0.2323(14) 0.7585(11) 0.022(6) Uiso 1 1 d . . . . .

loop_
_atom_site_aniso_label
_atom_site_aniso_U_11
_atom_site_aniso_U_22
_atom_site_aniso_U_33
_atom_site_aniso_U_23
_atom_site_aniso_U_13
_atom_site_aniso_U_12
Ge1 0.00697(8) 0.00897(9) 0.01033(9) -0.00172(7) 0.00068(6) -0.00102(6)
Cl1 0.01373(19) 0.0184(2) 0.0152(2) -0.00783(17) -0.00307(16) 0.00055(16)
O1 0.0078(6) 0.0198(7) 0.0110(6) -0.0025(5) 0.0000(5) -0.0039(5)
C3 0.0126(8) 0.0137(9) 0.0146(9) -0.0053(7) 0.0003(7) -0.0020(7)
C4 0.0079(7) 0.0093(8) 0.0139(9) -0.0031(7) 0.0033(6) 0.0000(6)
C5 0.0132(8) 0.0118(8) 0.0132(9) -0.0028(7) -0.0013(7) -0.0013(7)
C6 0.0089(8) 0.0204(9) 0.0126(9) 0.0003(7) -0.0009(6) -0.0001(7)
C7 0.0102(8) 0.0105(8) 0.0130(9) -0.0008(7) -0.0010(6) -0.0022(6)
C8 0.0135(8) 0.0100(8) 0.0151(9) -0.0038(7) 0.0034(7) -0.0017(7)
C9 0.0085(7) 0.0118(8) 0.0120(8) -0.0030(7) 0.0022(6) 0.0002(6)
C10 0.0101(8) 0.0125(8) 0.0143(9) -0.0040(7) 0.0003(6) 0.0005(6)
C11 0.0140(8) 0.0182(9) 0.0159(9) -0.0051(7) 0.0001(7) -0.0039(7)
C12 0.0125(8) 0.0122(8) 0.0154(9) -0.0012(7) 0.0000(7) 0.0006(7)
C13 0.0140(8) 0.0165(9) 0.0191(10) -0.0030(7) -0.0018(7) 0.0003(7)
C14 0.0101(8) 0.0105(8) 0.0130(9) -0.0033(7) -0.0003(6) 0.0030(6)
C15 0.0110(8) 0.0127(9) 0.0177(9) -0.0045(7) 0.0008(7) 0.0007(7)
C16 0.0208(9) 0.0111(9) 0.0178(9) -0.0024(7) 0.0006(7) -0.0047(7)
C17 0.0143(8) 0.0089(8) 0.0152(9) 0.0006(7) 0.0023(7) -0.0021(7)
C18 0.0094(8) 0.0175(9) 0.0172(9) -0.0049(7) -0.0008(7) -0.0037(7)
C19 0.0091(7) 0.0124(8) 0.0092(8) -0.0032(6) -0.0002(6) -0.0013(6)
C20 0.0115(8) 0.0178(9) 0.0175(9) -0.0040(7) 0.0048(7) -0.0024(7)
C21 0.0131(8) 0.0126(8) 0.0151(9) -0.0012(7) 0.0007(7) -0.0040(7)
C22 0.0106(8) 0.0122(8) 0.0114(8) -0.0040(7) -0.0005(6) -0.0008(6)
C23 0.0134(8) 0.0117(8) 0.0146(9) -0.0002(7) -0.0009(7) -0.0013(7)
C24 0.0084(7) 0.0145(9) 0.0151(9) -0.0026(7) -0.0019(6) -0.0027(6)
C25 0.0135(8) 0.0184(9) 0.0163(9) -0.0036(7) 0.0019(7) -0.0051(7)
C26 0.0172(9) 0.0150(9) 0.0160(9) 0.0014(7) -0.0003(7) 0.0024(7)
C27 0.0095(8) 0.0141(8) 0.0089(8) -0.0030(7) 0.0022(6) -0.0032(6)
C28 0.0104(8) 0.0139(8) 0.0099(8) -0.0010(7) 0.0010(6) -0.0023(7)
C29 0.0110(8) 0.0122(8) 0.0113(8) -0.0019(7) 0.0012(6) 0.0001(6)
C30 0.0141(8) 0.0209(10) 0.0164(9) -0.0019(8) -0.0043(7) -0.0061(7)
C31 0.0077(7) 0.0133(8) 0.0142(9) -0.0015(7) -0.0005(6) -0.0007(6)
C32 0.0158(9) 0.0137(9) 0.0170(9) -0.0057(7) -0.0019(7) 0.0007(7)
C33 0.0114(8) 0.0116(8) 0.0167(9) -0.0019(7) 0.0009(7) -0.0012(7)
C34 0.0228(10) 0.0149(9) 0.0159(9) -0.0038(7) 0.0020(7) -0.0038(8)
C35 0.0115(8) 0.0164(9) 0.0141(9) -0.0040(7) -0.0005(7) -0.0014(7)
C36 0.0110(8) 0.0112(8) 0.0108(8) -0.0020(7) -0.0004(6) -0.0020(6)
C37 0.0139(8) 0.0143(9) 0.0269(11) -0.0042(8) -0.0014(8) -0.0012(7)
C38 0.0206(9) 0.0116(9) 0.0230(10) 0.0027(8) 0.0000(8) -0.0027(7)
C39 0.0124(8) 0.0171(9) 0.0122(9) -0.0027(7) -0.0010(7) -0.0036(7)
C40 0.0129(8) 0.0103(8) 0.0122(8) -0.0012(7) 0.0026(6) -0.0024(6)
C41 0.0142(8) 0.0172(9) 0.0225(10) -0.0080(8) -0.0003(7) -0.0013(7)
C42 0.0088(8) 0.0134(8) 0.0157(9) -0.0026(7) -0.0010(6) -0.0034(6)
C43 0.0110(8) 0.0096(8) 0.0123(8) -0.0022(7) 0.0000(6) 0.0005(6)
C44 0.0226(10) 0.0140(9) 0.0206(10) -0.0063(8) 0.0016(8) -0.0023(8)
C45 0.0185(9) 0.0190(9) 0.0117(9) -0.0022(7) 0.0032(7) -0.0047(7)
C46 0.0102(8) 0.0151(9) 0.0146(9) -0.0025(7) 0.0008(7) -0.0002(7)
C47 0.0083(7) 0.0148(8) 0.0087(8) -0.0021(7) 0.0013(6) -0.0021(6)
C48 0.0165(9) 0.0096(8) 0.0202(10) -0.0005(7) -0.0002(7) -0.0020(7)
C49 0.0285(11) 0.0197(10) 0.0146(10) 0.0017(8) 0.0005(8) -0.0057(8)
C50 0.0173(9) 0.0142(9) 0.0143(9) -0.0004(7) 0.0016(7) -0.0014(7)
C51 0.0140(8) 0.0111(8) 0.0174(9) -0.0023(7) 0.0001(7) -0.0010(7)
C52 0.0146(8) 0.0136(9) 0.0173(9) -0.0020(7) -0.0046(7) -0.0018(7)
C53 0.0132(8) 0.0189(9) 0.0147(9) -0.0038(7) -0.0010(7) -0.0054(7)
C54 0.0170(9) 0.0194(9) 0.0124(9) -0.0068(7) 0.0002(7) 0.0001(7)
C55 0.0161(8) 0.0113(8) 0.0145(9) -0.0008(7) -0.0028(7) -0.0002(7)
C56 0.0183(9) 0.0100(8) 0.0177(9) -0.0041(7) -0.0005(7) -0.0029(7)
C57 0.0105(8) 0.0096(8) 0.0133(9) 0.0008(7) 0.0022(6) -0.0017(6)
C58 0.0199(9) 0.0123(9) 0.0207(10) -0.0010(7) -0.0063(8) -0.0022(7)
C59 0.0085(7) 0.0113(8) 0.0139(9) -0.0032(7) -0.0006(6) 0.0011(6)
C60 0.0210(10) 0.0328(12) 0.0184(10) -0.0054(9) -0.0043(8) -0.0040(9)
C61 0.0103(8) 0.0179(9) 0.0206(10) -0.0017(8) -0.0024(7) -0.0011(7)
C62 0.0213(10) 0.0195(10) 0.0157(9) -0.0015(8) 0.0040(7) 0.0019(8)
C63 0.0111(8) 0.0117(8) 0.0113(8) -0.0014(7) 0.0002(6) 0.0004(6)
C64 0.0371(12) 0.0204(10) 0.0202(11) -0.0034(8) -0.0069(9) -0.0024(9)
C65 0.0104(8) 0.0110(8) 0.0110(8) -0.0015(6) -0.0006(6) -0.0011(6)
C66 0.0274(10) 0.0163(9) 0.0200(10) -0.0077(8) -0.0014(8) -0.0048(8)
C67 0.0238(10) 0.0261(11) 0.0188(10) -0.0053(8) -0.0037(8) -0.0038(8)
C68 0.0113(8) 0.0117(8) 0.0109(8) -0.0031(7) -0.0005(6) -0.0008(6)
C69 0.0293(11) 0.0178(10) 0.0235(11) -0.0036(8) -0.0028(9) -0.0111(8)
C70 0.0200(10) 0.0304(12) 0.0203(10) -0.0055(9) 0.0056(8) -0.0043(9)
C71 0.0112(8) 0.0162(9) 0.0140(9) -0.0042(7) 0.0019(7) -0.0008(7)
C72 0.0168(9) 0.0194(9) 0.0109(9) -0.0042(7) -0.0014(7) -0.0005(7)
C73 0.0145(9) 0.0171(9) 0.0203(10) 0.0023(8) -0.0023(7) -0.0039(7)
C74 0.0223(10) 0.0115(9) 0.0247(11) -0.0008(8) -0.0095(8) -0.0016(7)
C75 0.0155(9) 0.0301(11) 0.0158(10) -0.0089(8) -0.0003(7) -0.0088(8)
C76 0.0232(10) 0.0359(12) 0.0174(10) -0.0059(9) 0.0018(8) 0.0050(9)
C77 0.0104(8) 0.0162(9) 0.0151(9) -0.0017(7) -0.0020(7) -0.0030(7)
C78 0.0199(9) 0.0182(9) 0.0139(9) -0.0012(7) -0.0010(7) -0.0055(8)
C79 0.0142(8) 0.0129(9) 0.0163(9) 0.0002(7) 0.0017(7) -0.0043(7)
C80 0.0265(11) 0.0302(12) 0.0159(10) -0.0006(8) -0.0037(8) -0.0039(9)
C81 0.0261(11) 0.0260(11) 0.0200(10) -0.0095(9) 0.0014(8) -0.0027(9)
C82 0.0202(10) 0.0161(10) 0.0448(14) -0.0020(9) 0.0056(9) 0.0010(8)
C83 0.0104(8) 0.0122(8) 0.0126(9) -0.0007(7) 0.0016(6) -0.0012(6)
C84 0.0269(11) 0.0140(10) 0.0351(13) -0.0038(9) -0.0030(9) -0.0022(8)
C85 0.0319(12) 0.0327(12) 0.0172(10) -0.0056(9) 0.0100(9) -0.0099(10)
C86 0.0152(9) 0.0275(11) 0.0303(12) -0.0089(9) -0.0081(8) 0.0014(8)
C87 0.0389(13) 0.0138(10) 0.0273(12) 0.0026(8) -0.0120(10) -0.0012(9)
C88 0.0294(11) 0.0277(12) 0.0363(13) -0.0189(10) 0.0123(10) -0.0137(9)
C89 0.0378(13) 0.0220(11) 0.0305(12) -0.0109(9) -0.0006(10) -0.0138(10)
C90 0.0208(10) 0.0248(11) 0.0391(13) -0.0041(10) -0.0098(9) -0.0061(9)
C91 0.0317(12) 0.0132(10) 0.0439(14) -0.0061(9) 0.0011(10) 0.0010(9)
C92 0.0415(14) 0.0220(12) 0.0506(16) -0.0161(11) -0.0023(12) -0.0002(10)
C93 0.0255(11) 0.0356(12) 0.0172(10) -0.0123(9) 0.0094(8) -0.0154(9)
C94 0.0399(14) 0.0238(12) 0.0464(15) -0.0206(11) 0.0035(11) -0.0006(10)
C95 0.0204(11) 0.0738(19) 0.0174(11) -0.0157(11) -0.0004(8) -0.0187(11)
B1 0.0107(9) 0.0147(10) 0.0116(9) -0.0043(8) 0.0003(7) -0.0017(7)
Ge2 0.00668(8) 0.01056(9) 0.00959(9) -0.00248(7) 0.00018(6) -0.00148(6)
C97 0.0348(14) 0.0211(12) 0.073(2) -0.0080(12) 0.0003(13) -0.0105(10)
C98 0.0170(11) 0.107(3) 0.0224(12) -0.0185(14) 0.0063(9) -0.0164(13)

loop_
_atom_type_symbol
_atom_type_description
_atom_type_scat_dispersion_real
_atom_type_scat_dispersion_imag
_atom_type_scat_source
C C 0.0033 0.0016 'International Tables Vol C Tables 4.2.6.8 and 6.1.1.4'
Ge Ge 0.1547 1.8001 'International Tables Vol C Tables 4.2.6.8 and 6.1.1.4'
Cl Cl 0.1484 0.1585 'International Tables Vol C Tables 4.2.6.8 and 6.1.1.4'
O O 0.0106 0.0060 'International Tables Vol C Tables 4.2.6.8 and 6.1.1.4'
B B 0.0013 0.0007 'International Tables Vol C Tables 4.2.6.8 and 6.1.1.4'
H H 0.0000 0.0000 'International Tables Vol C Tables 4.2.6.8 and 6.1.1.4'

loop_
_geom_angle_atom_site_label_1
_geom_angle_atom_site_label_2
_geom_angle_atom_site_label_3
_geom_angle
_geom_angle_site_symmetry_1
_geom_angle_site_symmetry_3
_geom_angle_publ_flag
C43 Ge1 C7 103.28(7) . . ?
C43 Ge1 C19 116.16(7) . . ?
C7 Ge1 C19 97.63(7) . . ?
C43 Ge1 B1 100.37(8) . . ?
C7 Ge1 B1 119.25(8) . . ?
C19 Ge1 B1 119.88(8) . . ?
C29 O1 C42 114.96(14) . . ?
C8 C3 C9 121.83(16) . . ?
C8 C3 H3 119.1 . . ?
C9 C3 H3 119.1 . . ?
C10 C4 C9 119.89(16) . . ?
C10 C4 C36 121.95(15) . . ?
C9 C4 C36 117.93(16) . . ?
C9 C5 C62 110.79(15) . . ?
C9 C5 C13 112.52(15) . . ?
C62 C5 C13 110.17(15) . . ?
C9 C5 H5 107.7 . . ?
C62 C5 H5 107.7 . . ?
C13 C5 H5 107.7 . . ?
C39 C6 C46 119.41(16) . . ?
C39 C6 H6 120.3 . . ?
C46 C6 H6 120.3 . . ?
C42 C7 C33 115.25(16) . . ?
C42 C7 Ge1 119.69(12) . . ?
C33 C7 Ge1 124.90(14) . . ?
C3 C8 C12 117.95(16) . . ?
C3 C8 C16 123.21(16) . . ?
C12 C8 C16 118.74(17) . . ?
C3 C9 C4 119.05(16) . . ?
C3 C9 C5 119.04(15) . . ?
C4 C9 C5 121.75(16) . . ?
C12 C10 C4 118.86(16) . . ?
C12 C10 C52 118.66(16) . . ?
C4 C10 C52 122.47(16) . . ?
C18 C11 C70 112.12(16) . . ?
C18 C11 C60 111.83(16) . . ?
C70 C11 C60 109.80(16) . . ?
C18 C11 H11 107.6 . . ?
C70 C11 H11 107.6 . . ?
C60 C11 H11 107.6 . . ?
C10 C12 C8 122.29(17) . . ?
C10 C12 H12 118.9 . . ?
C8 C12 H12 118.9 . . ?
C5 C13 H13A 109.5 . . ?
C5 C13 H13B 109.5 . . ?
H13A C13 H13B 109.5 . . ?
C5 C13 H13C 109.5 . . ?
H13A C13 H13C 109.5 . . ?
H13B C13 H13C 109.5 . . ?
C59 C14 C51 119.35(17) . . ?
C59 C14 C63 122.26(16) . . ?
C51 C14 C63 118.26(16) . . ?
C20 C15 C36 121.18(17) . . ?
C20 C15 H15 119.4 . . ?
C36 C15 H15 119.4 . . ?
C8 C16 C69 113.88(16) . . ?
C8 C16 C91 110.01(16) . . ?
C69 C16 C91 110.00(17) . . ?
C8 C16 H16 107.6 . . ?
C69 C16 H16 107.6 . . ?
C91 C16 H16 107.6 . . ?
C56 C17 C23 117.57(16) . . ?
C56 C17 C48 120.00(16) . . ?
C23 C17 C48 122.44(16) . . ?
C24 C18 C41 118.92(18) . . ?
C24 C18 C11 122.02(17) . . ?
C41 C18 C11 119.04(17) . . ?
C36 C19 C68 117.53(16) . . ?
C36 C19 Ge1 123.03(13) . . ?
C68 C19 Ge1 117.49(13) . . ?
C15 C20 C79 118.64(17) . . ?
C15 C20 H20 120.7 . . ?
C79 C20 H20 120.7 . . ?
C56 C21 C57 119.24(17) . . ?
C56 C21 C58 118.59(16) . . ?
C57 C21 C58 122.15(16) . . ?
C29 C22 C25 116.83(16) . . ?
C29 C22 Ge2 115.28(13) . . ?
C25 C22 Ge2 127.42(13) . . ?
C40 C23 C17 122.08(17) . . ?
C40 C23 H23 119.0 . . ?
C17 C23 H23 119.0 . . ?
C18 C24 C77 120.10(17) . . ?
C18 C24 C28 120.19(16) . . ?
C77 C24 C28 118.86(16) . . ?
C22 C25 C45 120.23(17) . . ?
C22 C25 H25 119.9 . . ?
C45 C25 H25 119.9 . . ?
C63 C26 H26A 109.5 . . ?
C63 C26 H26B 109.5 . . ?
H26A C26 H26B 109.5 . . ?
C63 C26 H26C 109.5 . . ?
H26A C26 H26C 109.5 . . ?
H26B C26 H26C 109.5 . . ?
C46 C27 C47 119.61(16) . . ?
C46 C27 C59 116.57(16) . . ?
C47 C27 C59 123.82(15) . . ?
C39 C28 C47 119.46(17) . . ?
C39 C28 C24 115.28(15) . . ?
C47 C28 C24 125.06(15) . . ?
O1 C29 C35 120.10(15) . . ?
O1 C29 C22 114.82(15) . . ?
C35 C29 C22 125.08(17) . . ?
C61 C30 C53 120.51(17) . . ?
C61 C30 H30 119.7 . . ?
C53 C30 H30 119.7 . . ?
C50 C31 C34 118.14(17) . . ?
C50 C31 C65 120.42(16) . . ?
C34 C31 C65 121.22(16) . . ?
C51 C32 C54 117.87(17) . . ?
C51 C32 C66 122.47(18) . . ?
C54 C32 C66 119.58(17) . . ?
C61 C33 C7 121.14(18) . . ?
C61 C33 H33 119.4 . . ?
C7 C33 H33 119.4 . . ?
C49 C34 C31 120.49(18) . . ?
C49 C34 H34 119.8 . . ?
C31 C34 H34 119.8 . . ?
C29 C35 C72 116.35(16) . . ?
C29 C35 C75 117.90(17) . . ?
C72 C35 C75 125.73(17) . . ?
C15 C36 C19 120.50(16) . . ?
C15 C36 C4 115.72(15) . . ?
C19 C36 C4 123.39(15) . . ?
C41 C37 C73 118.15(18) . . ?
C41 C37 C84 123.02(19) . . ?
C73 C37 C84 118.81(19) . . ?
C49 C38 C44 119.30(18) . . ?
C49 C38 H38 120.3 . . ?
C44 C38 H38 120.3 . . ?
C6 C39 C28 121.35(16) . . ?
C6 C39 H39 119.3 . . ?
C28 C39 H39 119.3 . . ?
C23 C40 C57 119.22(16) . . ?
C23 C40 C55 119.24(16) . . ?
C57 C40 C55 121.47(16) . . ?
C37 C41 C18 121.92(18) . . ?
C37 C41 H41 119.0 . . ?
C18 C41 H41 119.0 . . ?
C7 C42 O1 114.81(15) . . ?
C7 C42 C53 126.03(16) . . ?
O1 C42 C53 119.16(16) . . ?
C65 C43 Ge1 128.65(14) . . ?
C65 C43 H43 115.7 . . ?
Ge1 C43 H43 115.7 . . ?
C38 C44 C50 120.26(18) . . ?
C38 C44 H44 119.9 . . ?
C50 C44 H44 119.9 . . ?
C72 C45 C25 120.71(17) . . ?
C72 C45 H45 119.6 . . ?
C25 C45 H45 119.6 . . ?
C6 C46 C27 121.02(17) . . ?
C6 C46 H46 119.5 . . ?
C27 C46 H46 119.5 . . ?
C28 C47 C27 118.71(15) . . ?
C28 C47 Ge2 125.48(13) . . ?
C27 C47 Ge2 115.33(12) . . ?
C17 C48 C87 113.42(16) . . ?
C17 C48 C82 111.00(16) . . ?
C87 C48 C82 110.66(18) . . ?
C17 C48 H48 107.1 . . ?
C87 C48 H48 107.1 . . ?
C82 C48 H48 107.1 . . ?
C38 C49 C34 120.93(19) . . ?
C38 C49 H49 119.5 . . ?
C34 C49 H49 119.5 . . ?
C44 C50 C31 120.88(18) . . ?
C44 C50 H50 119.6 . . ?
C31 C50 H50 119.6 . . ?
C32 C51 C14 121.96(17) . . ?
C32 C51 H51 119.0 . . ?
C14 C51 H51 119.0 . . ?
C10 C52 C67 112.44(16) . . ?
C10 C52 C86 110.04(16) . . ?
C67 C52 C86 111.05(17) . . ?
C10 C52 H52 107.7 . . ?
C67 C52 H52 107.7 . . ?
C86 C52 H52 107.7 . . ?
C42 C53 C30 116.20(17) . . ?
C42 C53 C75 118.40(16) . . ?
C30 C53 C75 125.34(17) . . ?
C71 C54 C32 122.52(17) . . ?
C71 C54 H54 118.7 . . ?
C32 C54 H54 118.7 . . ?
C74 C55 C40 113.35(15) . . ?
C74 C55 C81 109.04(16) . . ?
C40 C55 C81 111.00(15) . . ?
C74 C55 H55 107.7 . . ?
C40 C55 H55 107.7 . . ?
C81 C55 H55 107.7 . . ?
C17 C56 C21 122.48(17) . . ?
C17 C56 H56 118.8 . . ?
C21 C56 H56 118.8 . . ?
C21 C57 C40 119.36(16) . . ?
C21 C57 C68 121.13(16) . . ?
C40 C57 C68 118.47(16) . . ?
C21 C58 C64 111.94(17) . . ?
C21 C58 C90 111.19(17) . . ?
C64 C58 C90 110.08(17) . . ?
C21 C58 H58 107.8 . . ?
C64 C58 H58 107.8 . . ?
C90 C58 H58 107.8 . . ?
C14 C59 C71 119.81(16) . . ?
C14 C59 C27 119.80(16) . . ?
C71 C59 C27 120.14(16) . . ?
C11 C60 H60A 109.5 . . ?
C11 C60 H60B 109.5 . . ?
H60A C60 H60B 109.5 . . ?
C11 C60 H60C 109.5 . . ?
H60A C60 H60C 109.5 . . ?
H60B C60 H60C 109.5 . . ?
C30 C61 C33 120.84(17) . . ?
C30 C61 H61 119.6 . . ?
C33 C61 H61 119.6 . . ?
C5 C62 H62A 109.5 . . ?
C5 C62 H62B 109.5 . . ?
H62A C62 H62B 109.5 . . ?
C5 C62 H62C 109.5 . . ?
H62A C62 H62C 109.5 . . ?
H62B C62 H62C 109.5 . . ?
C14 C63 C26 109.45(15) . . ?
C14 C63 C83 111.84(14) . . ?
C26 C63 C83 112.96(15) . . ?
C14 C63 H63 107.4 . . ?
C26 C63 H63 107.4 . . ?
C83 C63 H63 107.4 . . ?
C58 C64 H64A 109.5 . . ?
C58 C64 H64B 109.5 . . ?
H64A C64 H64B 109.5 . . ?
C58 C64 H64C 109.5 . . ?
H64A C64 H64C 109.5 . . ?
H64B C64 H64C 109.5 . . ?
C43 C65 C31 118.23(16) . . ?
C43 C65 Ge2 121.26(13) . . ?
C31 C65 Ge2 119.88(12) . . ?
C32 C66 C94 110.02(17) . . ?
C32 C66 C89 114.17(17) . . ?
C94 C66 C89 110.02(19) . . ?
C32 C66 H66 107.5 . . ?
C94 C66 H66 107.5 . . ?
C89 C66 H66 107.5 . . ?
C52 C67 H67A 109.5 . . ?
C52 C67 H67B 109.5 . . ?
H67A C67 H67B 109.5 . . ?
C52 C67 H67C 109.5 . . ?
H67A C67 H67C 109.5 . . ?
H67B C67 H67C 109.5 . . ?
C79 C68 C19 119.86(16) . . ?
C79 C68 C57 114.05(15) . . ?
C19 C68 C57 125.85(15) . . ?
C16 C69 H69A 109.5 . . ?
C16 C69 H69B 109.5 . . ?
H69A C69 H69B 109.5 . . ?
C16 C69 H69C 109.5 . . ?
H69A C69 H69C 109.5 . . ?
H69B C69 H69C 109.5 . . ?
C11 C70 H70A 109.5 . . ?
C11 C70 H70B 109.5 . . ?
H70A C70 H70B 109.5 . . ?
C11 C70 H70C 109.5 . . ?
H70A C70 H70C 109.5 . . ?
H70B C70 H70C 109.5 . . ?
C54 C71 C59 118.43(17) . . ?
C54 C71 C93 119.79(17) . . ?
C59 C71 C93 121.64(16) . . ?
C45 C72 C35 120.79(17) . . ?
C45 C72 H72 119.6 . . ?
C35 C72 H72 119.6 . . ?
C37 C73 C77 122.65(18) . . ?
C37 C73 H73 118.7 . . ?
C77 C73 H73 118.7 . . ?
C55 C74 H74A 109.5 . . ?
C55 C74 H74B 109.5 . . ?
H74A C74 H74B 109.5 . . ?
C55 C74 H74C 109.5 . . ?
H74A C74 H74C 109.5 . . ?
H74B C74 H74C 109.5 . . ?
C35 C75 C53 106.75(15) . . ?
C35 C75 C95 111.99(17) . . ?
C53 C75 C95 112.58(17) . . ?
C35 C75 C88 108.05(16) . . ?
C53 C75 C88 107.82(17) . . ?
C95 C75 C88 109.47(19) . . ?
C78 C76 H76A 109.5 . . ?
C78 C76 H76B 109.5 . . ?
H76A C76 H76B 109.5 . . ?
C78 C76 H76C 109.5 . . ?
H76A C76 H76C 109.5 . . ?
H76B C76 H76C 109.5 . . ?
C73 C77 C24 118.22(17) . . ?
C73 C77 C78 120.83(17) . . ?
C24 C77 C78 120.75(16) . . ?
C77 C78 C80 114.55(17) . . ?
C77 C78 C76 110.45(16) . . ?
C80 C78 C76 108.40(17) . . ?
C77 C78 H78 107.7 . . ?
C80 C78 H78 107.7 . . ?
C76 C78 H78 107.7 . . ?
C20 C79 C68 121.55(17) . . ?
C20 C79 H79 119.2 . . ?
C68 C79 H79 119.2 . . ?
C78 C80 H80A 109.5 . . ?
C78 C80 H80B 109.5 . . ?
H80A C80 H80B 109.5 . . ?
C78 C80 H80C 109.5 . . ?
H80A C80 H80C 109.5 . . ?
H80B C80 H80C 109.5 . . ?
C55 C81 H81A 109.5 . . ?
C55 C81 H81B 109.5 . . ?
H81A C81 H81B 109.5 . . ?
C55 C81 H81C 109.5 . . ?
H81A C81 H81C 109.5 . . ?
H81B C81 H81C 109.5 . . ?
C48 C82 H82A 109.5 . . ?
C48 C82 H82B 109.5 . . ?
H82A C82 H82B 109.5 . . ?
C48 C82 H82C 109.5 . . ?
H82A C82 H82C 109.5 . . ?
H82B C82 H82C 109.5 . . ?
C63 C83 B1 112.31(15) . . ?
C63 C83 H83A 109.1 . . ?
B1 C83 H83A 109.1 . . ?
C63 C83 H83B 109.1 . . ?
B1 C83 H83B 109.1 . . ?
H83A C83 H83B 107.9 . . ?
C37 C84 C92 114.36(19) . . ?
C37 C84 C97 110.09(18) . . ?
C92 C84 C97 110.3(2) . . ?
C37 C84 H84 107.3 . . ?
C92 C84 H84 107.3 . . ?
C97 C84 H84 107.3 . . ?
C93 C85 H85A 109.5 . . ?
C93 C85 H85B 109.5 . . ?
H85A C85 H85B 109.5 . . ?
C93 C85 H85C 109.5 . . ?
H85A C85 H85C 109.5 . . ?
H85B C85 H85C 109.5 . . ?
C52 C86 H86A 109.5 . . ?
C52 C86 H86B 109.5 . . ?
H86A C86 H86B 109.5 . . ?
C52 C86 H86C 109.5 . . ?
H86A C86 H86C 109.5 . . ?
H86B C86 H86C 109.5 . . ?
C48 C87 H87A 109.5 . . ?
C48 C87 H87B 109.5 . . ?
H87A C87 H87B 109.5 . . ?
C48 C87 H87C 109.5 . . ?
H87A C87 H87C 109.5 . . ?
H87B C87 H87C 109.5 . . ?
C75 C88 H88A 109.5 . . ?
C75 C88 H88B 109.5 . . ?
H88A C88 H88B 109.5 . . ?
C75 C88 H88C 109.5 . . ?
H88A C88 H88C 109.5 . . ?
H88B C88 H88C 109.5 . . ?
C66 C89 H89A 109.5 . . ?
C66 C89 H89B 109.5 . . ?
H89A C89 H89B 109.5 . . ?
C66 C89 H89C 109.5 . . ?
H89A C89 H89C 109.5 . . ?
H89B C89 H89C 109.5 . . ?
C58 C90 H90A 109.5 . . ?
C58 C90 H90B 109.5 . . ?
H90A C90 H90B 109.5 . . ?
C58 C90 H90C 109.5 . . ?
H90A C90 H90C 109.5 . . ?
H90B C90 H90C 109.5 . . ?
C16 C91 H91A 109.5 . . ?
C16 C91 H91B 109.5 . . ?
H91A C91 H91B 109.5 . . ?
C16 C91 H91C 109.5 . . ?
H91A C91 H91C 109.5 . . ?
H91B C91 H91C 109.5 . . ?
C84 C92 H92A 109.5 . . ?
C84 C92 H92B 109.5 . . ?
H92A C92 H92B 109.5 . . ?
C84 C92 H92C 109.5 . . ?
H92A C92 H92C 109.5 . . ?
H92B C92 H92C 109.5 . . ?
C71 C93 C85 113.93(17) . . ?
C71 C93 C98 110.7(2) . . ?
C85 C93 C98 107.67(18) . . ?
C71 C93 H93 108.1 . . ?
C85 C93 H93 108.1 . . ?
C98 C93 H93 108.1 . . ?
C66 C94 H94A 109.5 . . ?
C66 C94 H94B 109.5 . . ?
H94A C94 H94B 109.5 . . ?
C66 C94 H94C 109.5 . . ?
H94A C94 H94C 109.5 . . ?
H94B C94 H94C 109.5 . . ?
C75 C95 H95A 109.5 . . ?
C75 C95 H95B 109.5 . . ?
H95A C95 H95B 109.5 . . ?
C75 C95 H95C 109.5 . . ?
H95A C95 H95C 109.5 . . ?
H95B C95 H95C 109.5 . . ?
C83 B1 Cl1 114.15(13) . . ?
C83 B1 Ge1 131.31(13) . . ?
Cl1 B1 Ge1 109.27(10) . . ?
C83 B1 H500 98.7(8) . . ?
Cl1 B1 H500 100.8(8) . . ?
Ge1 B1 H500 93.8(9) . . ?
C22 Ge2 C47 113.44(7) . . ?
C22 Ge2 C65 107.40(7) . . ?
C47 Ge2 C65 128.42(7) . . ?
C22 Ge2 H500 106.0(9) . . ?
C47 Ge2 H500 100.5(9) . . ?
C65 Ge2 H500 97.0(9) . . ?
C84 C97 H97A 109.5 . . ?
C84 C97 H97B 109.5 . . ?
H97A C97 H97B 109.5 . . ?
C84 C97 H97C 109.5 . . ?
H97A C97 H97C 109.5 . . ?
H97B C97 H97C 109.5 . . ?
C93 C98 H98A 109.5 . . ?
C93 C98 H98B 109.5 . . ?
H98A C98 H98B 109.5 . . ?
C93 C98 H98C 109.5 . . ?
H98A C98 H98C 109.5 . . ?
H98B C98 H98C 109.5 . . ?

loop_
_geom_bond_atom_site_label_1
_geom_bond_atom_site_label_2
_geom_bond_distance
_geom_bond_site_symmetry_2
_geom_bond_publ_flag
Ge1 C43 1.9820(18) . ?
Ge1 C7 1.9897(17) . ?
Ge1 C19 1.9931(17) . ?
Ge1 B1 2.073(2) . ?
Cl1 B1 1.838(2) . ?
O1 C29 1.384(2) . ?
O1 C42 1.391(2) . ?
C3 C8 1.390(3) . ?
C3 C9 1.402(2) . ?
C3 H3 0.9500 . ?
C4 C10 1.408(2) . ?
C4 C9 1.409(2) . ?
C4 C36 1.503(2) . ?
C5 C9 1.526(2) . ?
C5 C62 1.529(3) . ?
C5 C13 1.529(2) . ?
C5 H5 1.0000 . ?
C6 C39 1.380(3) . ?
C6 C46 1.389(3) . ?
C6 H6 0.9500 . ?
C7 C42 1.386(3) . ?
C7 C33 1.406(2) . ?
C8 C12 1.395(3) . ?
C8 C16 1.519(2) . ?
C10 C12 1.394(3) . ?
C10 C52 1.521(2) . ?
C11 C18 1.518(3) . ?
C11 C70 1.532(3) . ?
C11 C60 1.533(3) . ?
C11 H11 1.0000 . ?
C12 H12 0.9500 . ?
C13 H13A 0.9800 . ?
C13 H13B 0.9800 . ?
C13 H13C 0.9800 . ?
C14 C59 1.400(3) . ?
C14 C51 1.403(2) . ?
C14 C63 1.520(2) . ?
C15 C20 1.385(3) . ?
C15 C36 1.400(2) . ?
C15 H15 0.9500 . ?
C16 C69 1.528(3) . ?
C16 C91 1.534(3) . ?
C16 H16 1.0000 . ?
C17 C56 1.389(3) . ?
C17 C23 1.401(3) . ?
C17 C48 1.520(2) . ?
C18 C24 1.399(3) . ?
C18 C41 1.404(3) . ?
C19 C36 1.415(2) . ?
C19 C68 1.420(2) . ?
C20 C79 1.388(3) . ?
C20 H20 0.9500 . ?
C21 C56 1.397(3) . ?
C21 C57 1.408(2) . ?
C21 C58 1.522(3) . ?
C22 C29 1.389(2) . ?
C22 C25 1.393(3) . ?
C22 Ge2 1.9579(17) . ?
C23 C40 1.395(2) . ?
C23 H23 0.9500 . ?
C24 C77 1.420(3) . ?
C24 C28 1.506(3) . ?
C25 C45 1.397(3) . ?
C25 H25 0.9500 . ?
C26 C63 1.531(2) . ?
C26 H26A 0.9800 . ?
C26 H26B 0.9800 . ?
C26 H26C 0.9800 . ?
C27 C46 1.399(2) . ?
C27 C47 1.418(2) . ?
C27 C59 1.507(2) . ?
C28 C39 1.402(2) . ?
C28 C47 1.416(2) . ?
C29 C35 1.389(2) . ?
C30 C61 1.384(3) . ?
C30 C53 1.400(3) . ?
C30 H30 0.9500 . ?
C31 C50 1.397(3) . ?
C31 C34 1.399(3) . ?
C31 C65 1.497(2) . ?
C32 C51 1.378(3) . ?
C32 C54 1.399(3) . ?
C32 C66 1.526(3) . ?
C33 C61 1.394(3) . ?
C33 H33 0.9500 . ?
C34 C49 1.390(3) . ?
C34 H34 0.9500 . ?
C35 C72 1.395(3) . ?
C35 C75 1.526(3) . ?
C37 C41 1.381(3) . ?
C37 C73 1.389(3) . ?
C37 C84 1.530(3) . ?
C38 C49 1.381(3) . ?
C38 C44 1.385(3) . ?
C38 H38 0.9500 . ?
C39 H39 0.9500 . ?
C40 C57 1.417(2) . ?
C40 C55 1.531(2) . ?
C41 H41 0.9500 . ?
C42 C53 1.394(2) . ?
C43 C65 1.345(2) . ?
C43 H43 0.9500 . ?
C44 C50 1.395(3) . ?
C44 H44 0.9500 . ?
C45 C72 1.390(3) . ?
C45 H45 0.9500 . ?
C46 H46 0.9500 . ?
C47 Ge2 1.9704(17) . ?
C48 C87 1.524(3) . ?
C48 C82 1.531(3) . ?
C48 H48 1.0000 . ?
C49 H49 0.9500 . ?
C50 H50 0.9500 . ?
C51 H51 0.9500 . ?
C52 C67 1.530(3) . ?
C52 C86 1.541(3) . ?
C52 H52 1.0000 . ?
C53 C75 1.527(3) . ?
C54 C71 1.393(3) . ?
C54 H54 0.9500 . ?
C55 C74 1.530(3) . ?
C55 C81 1.538(3) . ?
C55 H55 1.0000 . ?
C56 H56 0.9500 . ?
C57 C68 1.510(2) . ?
C58 C64 1.528(3) . ?
C58 C90 1.536(3) . ?
C58 H58 1.0000 . ?
C59 C71 1.416(3) . ?
C60 H60A 0.9800 . ?
C60 H60B 0.9800 . ?
C60 H60C 0.9800 . ?
C61 H61 0.9500 . ?
C62 H62A 0.9800 . ?
C62 H62B 0.9800 . ?
C62 H62C 0.9800 . ?
C63 C83 1.547(2) . ?
C63 H63 1.0000 . ?
C64 H64A 0.9800 . ?
C64 H64B 0.9800 . ?
C64 H64C 0.9800 . ?
C65 Ge2 1.9747(18) . ?
C66 C94 1.528(3) . ?
C66 C89 1.532(3) . ?
C66 H66 1.0000 . ?
C67 H67A 0.9800 . ?
C67 H67B 0.9800 . ?
C67 H67C 0.9800 . ?
C68 C79 1.402(2) . ?
C69 H69A 0.9800 . ?
C69 H69B 0.9800 . ?
C69 H69C 0.9800 . ?
C70 H70A 0.9800 . ?
C70 H70B 0.9800 . ?
C70 H70C 0.9800 . ?
C71 C93 1.522(3) . ?
C72 H72 0.9500 . ?
C73 C77 1.389(3) . ?
C73 H73 0.9500 . ?
C74 H74A 0.9800 . ?
C74 H74B 0.9800 . ?
C74 H74C 0.9800 . ?
C75 C95 1.534(3) . ?
C75 C88 1.551(3) . ?
C76 C78 1.537(3) . ?
C76 H76A 0.9800 . ?
C76 H76B 0.9800 . ?
C76 H76C 0.9800 . ?
C77 C78 1.521(3) . ?
C78 C80 1.531(3) . ?
C78 H78 1.0000 . ?
C79 H79 0.9500 . ?
C80 H80A 0.9800 . ?
C80 H80B 0.9800 . ?
C80 H80C 0.9800 . ?
C81 H81A 0.9800 . ?
C81 H81B 0.9800 . ?
C81 H81C 0.9800 . ?
C82 H82A 0.9800 . ?
C82 H82B 0.9800 . ?
C82 H82C 0.9800 . ?
C83 B1 1.571(3) . ?
C83 H83A 0.9900 . ?
C83 H83B 0.9900 . ?
C84 C92 1.531(3) . ?
C84 C97 1.537(3) . ?
C84 H84 1.0000 . ?
C85 C93 1.534(3) . ?
C85 H85A 0.9800 . ?
C85 H85B 0.9800 . ?
C85 H85C 0.9800 . ?
C86 H86A 0.9800 . ?
C86 H86B 0.9800 . ?
C86 H86C 0.9800 . ?
C87 H87A 0.9800 . ?
C87 H87B 0.9800 . ?
C87 H87C 0.9800 . ?
C88 H88A 0.9800 . ?
C88 H88B 0.9800 . ?
C88 H88C 0.9800 . ?
C89 H89A 0.9800 . ?
C89 H89B 0.9800 . ?
C89 H89C 0.9800 . ?
C90 H90A 0.9800 . ?
C90 H90B 0.9800 . ?
C90 H90C 0.9800 . ?
C91 H91A 0.9800 . ?
C91 H91B 0.9800 . ?
C91 H91C 0.9800 . ?
C92 H92A 0.9800 . ?
C92 H92B 0.9800 . ?
C92 H92C 0.9800 . ?
C93 C98 1.537(4) . ?
C93 H93 1.0000 . ?
C94 H94A 0.9800 . ?
C94 H94B 0.9800 . ?
C94 H94C 0.9800 . ?
C95 H95A 0.9800 . ?
C95 H95B 0.9800 . ?
C95 H95C 0.9800 . ?
B1 H500 1.56(2) . ?
Ge2 H500 1.54(2) . ?
C97 H97A 0.9800 . ?
C97 H97B 0.9800 . ?
C97 H97C 0.9800 . ?
C98 H98A 0.9800 . ?
C98 H98B 0.9800 . ?
C98 H98C 0.9800 . ?
